data_2235350
loop_
_publ_author_name
'Muroni, Daniele'
'Napolitano, Emilio'
'Perez, Olivier'
'Culeddu, Nicola'
'Saba, Antonio'

_publ_section_title
;
 (<i>Z</i>,1<i>S</i>,10a<i>R</i>)-({-})-Menthyl
 1-hydroxy-1,2,3,5,6,7,10,10a-octahydropyrrolo[1,2-<i>a</i>]azocine-10a-carboxylate
;
_journal_coeditor_code BH2433
_journal_issue 7
_journal_name_full 'Acta Crystallographica Section E'
_journal_page_first o2224
_journal_page_last o2225
_journal_paper_doi 10.1107/S1600536812027900
_journal_volume 68
_journal_year 2012
_chemical_formula_iupac 'C21 H35 N1 O3'
_chemical_formula_moiety 'C21 H35 N1 O3'
_chemical_formula_sum 'C21 H35 N O3'
_chemical_formula_weight 349.5
_chemical_melting_point 389
_chemical_name_systematic
;
(<i>Z</i>,1<i>S</i>,10a<i>R</i>)-(-)-Menthyl
1-hydroxy-1,2,3,5,6,7,10,10a-octahydropyrrolo[1,2-<i>a</i>]azocine-
10a-carboxylate
;
_space_group_IT_number 19
_symmetry_cell_setting orthorhombic
_symmetry_space_group_name_Hall 'P 2ac 2ab'
_symmetry_space_group_name_H-M 'P 21 21 21'
_cell_angle_alpha 90
_cell_angle_beta 90
_cell_angle_gamma 90
_cell_formula_units_Z 4
_cell_length_a 10.7804(8)
_cell_length_b 7.7938(7)
_cell_length_c 23.8862(17)
_cell_measurement_reflns_used 192
_cell_measurement_temperature 120
_cell_measurement_theta_max 17.223
_cell_measurement_theta_min 3.745
_cell_volume 2006.9(3)
_computing_cell_refinement 'SAINT (Bruker, 2007)'
_computing_data_collection 'APEX2 (Bruker, 2005)'
_computing_data_reduction 'SAINT (Bruker, 2007)'
_computing_molecular_graphics 'DIAMOND (Brandenburg & Putz, 2005) and ORTEP-3 (Farrugia, 1997)'
_computing_publication_material 'publCIF (Westrip, 2010) and PLATON (Spek, 2009)'
_computing_structure_refinement 'JANA2006 (Petricek <i>et al.</i>, 2006)'
_computing_structure_solution 'SIR2011 (Burla <i>et al.</i>, 2012)'
_diffrn_ambient_temperature 120
_diffrn_measured_fraction_theta_full 0.98
_diffrn_measured_fraction_theta_max 0.98
_diffrn_measurement_device_type 'Bruker APEXII CCD'
_diffrn_measurement_method '\w scans'
_diffrn_radiation_monochromator graphite
_diffrn_radiation_source 'sealed X-ray tube'
_diffrn_radiation_type 'Mo K\a'
_diffrn_radiation_wavelength 0.71069
_diffrn_reflns_av_R_equivalents 0.0484
_diffrn_reflns_av_sigmaI/netI 0.042
_diffrn_reflns_limit_h_max 14
_diffrn_reflns_limit_h_min -15
_diffrn_reflns_limit_k_max 4
_diffrn_reflns_limit_k_min -10
_diffrn_reflns_limit_l_max 33
_diffrn_reflns_limit_l_min -33
_diffrn_reflns_number 21709
_diffrn_reflns_theta_full 29.99
_diffrn_reflns_theta_max 29.99
_diffrn_reflns_theta_min 1.7
_exptl_absorpt_coefficient_mu 0.076
_exptl_absorpt_correction_T_max 0.7460
_exptl_absorpt_correction_T_min 0.7164
_exptl_absorpt_correction_type multi-scan
_exptl_absorpt_process_details '(SADABS; Sheldrick, 2008)'
_exptl_crystal_colour colourless
_exptl_crystal_density_diffrn 1.1564
_exptl_crystal_description prism
_exptl_crystal_F_000 768
_exptl_crystal_size_max 0.360
_exptl_crystal_size_mid 0.130
_exptl_crystal_size_min 0.130
_refine_diff_density_max 0.23
_refine_diff_density_min -0.28
_refine_ls_extinction_coef 169E2(18)
_refine_ls_extinction_method 'B-C type 1 Gaussian isotropic'
_refine_ls_goodness_of_fit_ref 1.23
_refine_ls_hydrogen_treatment mixed
_refine_ls_number_constraints 0
_refine_ls_number_parameters 230
_refine_ls_number_reflns 3281
_refine_ls_number_restraints 0
_refine_ls_R_factor_all 0.0707
_refine_ls_R_factor_gt 0.0407
_refine_ls_shift/su_max 0.0155
_refine_ls_shift/su_mean 0.0008
_refine_ls_structure_factor_coef F
_refine_ls_weighting_details w=1/(\s^2^(F)+0.0004F^2^)
_refine_ls_weighting_scheme sigma
_refine_ls_wR_factor_gt 0.0443
_refine_ls_wR_factor_ref 0.0474
_reflns_number_gt 2331
_reflns_number_total 3281
_reflns_threshold_expression I>3\s(I)
_cod_data_source_file bh2433.cif
_cod_data_source_block I
_cod_original_formula_sum 'C21 H35 N1 O3'
_cod_database_code 2235350
_cod_database_fobs_code 2235350

loop_
_symmetry_equiv_pos_site_id
_symmetry_equiv_pos_as_xyz
1 x,y,z
2 -x+1/2,-y,z+1/2
3 -x,y+1/2,-z+1/2
4 x+1/2,-y+1/2,-z

loop_
_atom_site_type_symbol
_atom_site_label
_atom_site_fract_x
_atom_site_fract_y
_atom_site_fract_z
_atom_site_U_iso_or_equiv
_atom_site_adp_type
_atom_site_calc_flag
_atom_site_refinement_flags
_atom_site_occupancy
_atom_site_symmetry_multiplicity
N N1 0.67923(4) 0.06933(14) 0.867458(19) 0.0178(4) Uani d . 1 4
C C4 0.67762(4) -0.11800(4) 0.865956(9) 0.0220(5) Uani d . 1 4
C C5 0.80174(3) -0.19770(3) 0.849823(11) 0.0257(6) Uani d . 1 4
C C6 0.83930(2) -0.17312(6) 0.788428(13) 0.0300(6) Uani d . 1 4
C C7 0.87823(6) 0.0057(2) 0.77279(3) 0.0269(6) Uani d . 1 4
C C8 0.80364(17) 0.13680(12) 0.76224(5) 0.0248(6) Uani d . 1 4
C C9 0.66451(6) 0.12758(8) 0.76547(3) 0.0217(5) Uani d . 1 4
C C10 0.61339(12) 0.16447(13) 0.82487(7) 0.0164(5) Uani d . 1 4
C C1 0.63656(4) 0.35106(14) 0.84420(7) 0.0191(5) Uani d . 1 4
O O1 0.54447(13) 0.46881(18) 0.82643(6) 0.0257(4) Uani d . 1 4
C C2 0.63894(2) 0.34119(7) 0.90814(3) 0.0217(5) Uani d . 1 4
C C3 0.67015(2) 0.15400(4) 0.92186(3) 0.0210(5) Uani d . 1 4
C C11 0.47217(16) 0.1302(2) 0.82373(7) 0.0164(5) Uani d . 1 4
O O2 0.41170(12) 0.10136(18) 0.78189(5) 0.0266(4) Uani d . 1 4
O O3 0.42289(10) 0.13359(17) 0.87513(5) 0.0182(4) Uani d . 1 4
C C12 0.28911(11) 0.1047(2) 0.88055(3) 0.0181(5) Uani d . 1 4
C C17 0.22301(3) 0.27715(11) 0.880303(16) 0.0229(6) Uani d . 1 4
C C16 0.08230(4) 0.24991(5) 0.88606(2) 0.0268(6) Uani d . 1 4
C C21 0.01309(2) 0.42102(2) 0.886679(15) 0.0438(8) Uani d . 1 4
C C15 0.05454(3) 0.14406(3) 0.93799(2) 0.0280(6) Uani d . 1 4
C C14 0.12697(3) -0.02306(5) 0.940244(13) 0.0253(6) Uani d . 1 4
C C13 0.26755(15) 0.00578(9) 0.93465(2) 0.0188(5) Uani d . 1 4
C C18 0.34514(5) -0.16029(4) 0.93837(3) 0.0251(6) Uani d . 1 4
C C20 0.32327(3) -0.25601(4) 0.993247(7) 0.0414(8) Uani d . 1 4
C C19 0.32833(4) -0.27844(2) 0.888694(8) 0.0426(8) Uani d . 1 4
H H4a 0.614688 -0.156111 0.840384 0.0264 Uiso calc R 1 4
H H4b 0.6521 -0.161351 0.901768 0.0264 Uiso calc R 1 4
H H5a 0.800812 -0.317901 0.858591 0.0309 Uiso calc R 1 4
H H5b 0.865733 -0.153207 0.873703 0.0309 Uiso calc R 1 4
H H6b 0.904465 -0.252127 0.779173 0.036 Uiso calc R 1 4
H H6a 0.772558 -0.209188 0.764565 0.036 Uiso calc R 1 4
H H7a 0.965749 0.027044 0.77019 0.0323 Uiso calc R 1 4
H H8a 0.840656 0.244258 0.75191 0.0298 Uiso calc R 1 4
H H9a 0.637241 0.016292 0.753417 0.0261 Uiso calc R 1 4
H H9b 0.629027 0.207304 0.739349 0.0261 Uiso calc R 1 4
H H1a 0.712104 0.393489 0.828043 0.023 Uiso calc R 1 4
H H2a 0.558255 0.368556 0.922615 0.0261 Uiso calc R 1 4
H H2b 0.703241 0.414569 0.92227 0.0261 Uiso calc R 1 4
H H3b 0.749001 0.148824 0.940459 0.0251 Uiso calc R 1 4
H H3a 0.603436 0.104084 0.94292 0.0251 Uiso calc R 1 4
H H12a 0.256529 0.038941 0.849922 0.0217 Uiso calc R 1 4
H H17b 0.24025 0.335803 0.845829 0.0275 Uiso calc R 1 4
H H17a 0.25235 0.34555 0.910993 0.0275 Uiso calc R 1 4
H H16a 0.053248 0.1875 0.853987 0.0322 Uiso calc R 1 4
H H21a 0.032739 0.48441 0.853379 0.0526 Uiso calc R 1 4
H H21c -0.074614 0.400151 0.888079 0.0526 Uiso calc R 1 4
H H21b 0.037679 0.485998 0.91897 0.0526 Uiso calc R 1 4
H H15b -0.032695 0.11983 0.939646 0.0336 Uiso calc R 1 4
H H15a 0.072245 0.210793 0.970814 0.0336 Uiso calc R 1 4
H H14a 0.099119 -0.097775 0.910867 0.0303 Uiso calc R 1 4
H H14b 0.10981 -0.080807 0.974889 0.0303 Uiso calc R 1 4
H H13a 0.296357 0.071257 0.96611 0.0225 Uiso calc R 1 4
H H18a 0.430002 -0.123046 0.937575 0.0302 Uiso calc R 1 4
H H20a 0.33419 -0.178579 1.024112 0.0496 Uiso calc R 1 4
H H20c 0.240371 -0.300948 0.993776 0.0496 Uiso calc R 1 4
H H20b 0.381516 -0.348697 0.996362 0.0496 Uiso calc R 1 4
H H19a 0.34236 -0.215556 0.854721 0.0512 Uiso calc R 1 4
H H19c 0.386534 -0.371357 0.89113 0.0512 Uiso calc R 1 4
H H19b 0.245414 -0.32338 0.88871 0.0512 Uiso calc R 1 4
H H1o 0.556(2) 0.499(3) 0.7944(9) 0.0309 Uiso d R 1 4

loop_
_atom_site_aniso_label
_atom_site_aniso_U_11
_atom_site_aniso_U_22
_atom_site_aniso_U_33
_atom_site_aniso_U_12
_atom_site_aniso_U_13
_atom_site_aniso_U_23
_atom_site_aniso_type_symbol
N1 0.0178(7) 0.0180(8) 0.0174(7) 0.0028(6) -0.0002(6) 0.0006(6) N
C4 0.0200(9) 0.0191(10) 0.0268(10) 0.0010(7) -0.0007(8) 0.0041(8) C
C5 0.0218(10) 0.0180(10) 0.0374(11) 0.0050(7) -0.0012(8) -0.0013(9) C
C6 0.0215(10) 0.0320(12) 0.0364(11) 0.0038(9) 0.0023(9) -0.0108(10) C
C7 0.0169(9) 0.0376(12) 0.0263(10) -0.0026(8) 0.0056(8) -0.0079(10) C
C8 0.0239(9) 0.0303(11) 0.0203(9) -0.0050(9) 0.0069(8) -0.0030(9) C
C9 0.0211(9) 0.0252(10) 0.0189(9) 0.0016(8) 0.0046(7) -0.0009(8) C
C10 0.0148(8) 0.0183(9) 0.0162(8) 0.0005(7) 0.0025(7) 0.0033(8) C
C1 0.0180(8) 0.0179(9) 0.0215(9) 0.0000(7) 0.0040(7) 0.0033(8) C
O1 0.0307(7) 0.0224(7) 0.0241(7) 0.0078(6) 0.0055(6) 0.0083(6) O
C2 0.0214(9) 0.0205(10) 0.0232(9) -0.0018(8) 0.0017(7) -0.0020(8) C
C3 0.0173(9) 0.0263(10) 0.0193(9) 0.0007(8) -0.0017(7) 0.0004(8) C
C11 0.0193(8) 0.0142(9) 0.0159(8) 0.0040(7) 0.0016(7) 0.0014(8) C
O2 0.0197(6) 0.0408(9) 0.0192(7) 0.0014(6) -0.0014(5) -0.0028(6) O
O3 0.0139(6) 0.0243(7) 0.0164(6) -0.0016(5) 0.0022(5) 0.0009(6) O
C12 0.0132(8) 0.0227(10) 0.0184(9) -0.0017(7) 0.0015(6) -0.0005(8) C
C17 0.0226(9) 0.0239(11) 0.0223(10) 0.0032(8) 0.0007(8) 0.0037(8) C
C16 0.0189(9) 0.0340(12) 0.0276(11) 0.0040(9) -0.0018(8) 0.0000(9) C
C21 0.0283(11) 0.0506(16) 0.0527(15) 0.0167(11) 0.0056(10) 0.0170(13) C
C15 0.0183(9) 0.0321(12) 0.0336(11) 0.0022(9) 0.0067(8) -0.0013(10) C
C14 0.0189(9) 0.0251(11) 0.0318(11) -0.0023(8) 0.0052(8) 0.0000(9) C
C13 0.0177(8) 0.0202(10) 0.0185(9) -0.0009(7) 0.0014(7) -0.0001(8) C
C18 0.0202(9) 0.0203(10) 0.0348(11) 0.0020(8) 0.0071(8) 0.0055(9) C
C20 0.0396(13) 0.0359(13) 0.0485(13) 0.0092(11) 0.0061(11) 0.0186(11) C
C19 0.0566(16) 0.0222(12) 0.0492(14) 0.0067(11) 0.0135(12) -0.0031(10) C

loop_
_atom_type_symbol
_atom_type_scat_dispersion_real
_atom_type_scat_dispersion_imag
_atom_type_scat_source
C 0.0033 0.0016 'International Tables Vol C tables 4.2.6.8 and 6.1.1.1'
O 0.0106 0.0060 'International Tables Vol C tables 4.2.6.8 and 6.1.1.1'
N 0.0061 0.0033 'International Tables Vol C tables 4.2.6.8 and 6.1.1.1'
H 0.0000 0.0000 'International Tables Vol C tables 4.2.6.8 and 6.1.1.1'

loop_
_geom_angle_atom_site_label_1
_geom_angle_atom_site_label_2
_geom_angle_atom_site_label_3
_geom_angle
C4 N1 C10 119.33(6)
C4 N1 C3 118.20(5)
C10 N1 C3 111.19(8)
N1 C4 C5 113.76(3)
N1 C4 H4a 109.47
N1 C4 H4b 109.47
C5 C4 H4a 109.47
C5 C4 H4b 109.47
H4a C4 H4b 105.00
C4 C5 C6 115.00(2)
C4 C5 H5a 109.47
C4 C5 H5b 109.47
C6 C5 H5a 109.47
C6 C5 H5b 109.47
H5a C5 H5b 103.00
C5 C6 C7 115.30(4)
C5 C6 H6b 109.47
C5 C6 H6a 109.47
C7 C6 H6b 109.47
C7 C6 H6a 109.47
H6b C6 H6a 103.00
C6 C7 C8 126.38(9)
C6 C7 H7a 117.00
C8 C7 H7a 117.00
C7 C8 C9 124.00(10)
C7 C8 H8a 118.00
C9 C8 H8a 118.00
C8 C9 C10 113.14(8)
C8 C9 H9a 109.47
C8 C9 H9b 109.47
C10 C9 H9a 109.47
C10 C9 H9b 109.47
H9a C9 H9b 105.53
N1 C10 C9 112.01(8)
N1 C10 C1 101.14(11)
N1 C10 C11 114.03(11)
C9 C10 C1 112.99(10)
C9 C10 C11 107.60(11)
C1 C10 C11 109.07(10)
C10 C1 O1 114.00(10)
C10 C1 C2 104.69(10)
C10 C1 H1a 110.00
O1 C1 C2 110.07(10)
O1 C1 H1a 105.00
C2 C1 H1a 114.00
C1 O1 H1o 111.1(16)
C1 C2 C3 105.37(6)
C1 C2 H2a 109.47
C1 C2 H2b 109.47
C3 C2 H2a 109.47
C3 C2 H2b 109.47
H2a C2 H2b 113.00
N1 C3 C2 104.74(6)
N1 C3 H3b 109.47
N1 C3 H3a 109.47
C2 C3 H3b 109.47
C2 C3 H3a 109.47
H3b C3 H3a 114.00
C10 C11 O2 125.10(15)
C10 C11 O3 111.82(14)
O2 C11 O3 123.07(16)
C11 O3 C12 117.97(11)
O3 C12 C17 108.98(11)
O3 C12 C13 107.64(10)
O3 C12 H12a 112.00
C17 C12 C13 112.28(7)
C17 C12 H12a 107.00
C13 C12 H12a 109.00
C12 C17 C16 109.87(7)
C12 C17 H17b 109.47
C12 C17 H17a 109.47
C16 C17 H17b 109.47
C16 C17 H17a 109.47
H17b C17 H17a 109.00
C17 C16 C21 111.22(4)
C17 C16 C15 110.02(4)
C17 C16 H16a 109.00
C21 C16 C15 111.69(4)
C21 C16 H16a 107.00
C15 C16 H16a 108.00
C16 C21 H21a 109.47
C16 C21 H21c 109.47
C16 C21 H21b 109.47
H21a C21 H21c 109.00
H21a C21 H21b 109.00
H21c C21 H21b 109.47
C16 C15 C14 113.14(3)
C16 C15 H15b 109.00
C16 C15 H15a 109.47
C14 C15 H15b 109.47
C14 C15 H15a 109.47
H15b C15 H15a 106.00
C15 C14 C13 112.21(4)
C15 C14 H14a 109.47
C15 C14 H14b 109.47
C13 C14 H14a 109.47
C13 C14 H14b 109.47
H14a C14 H14b 107.00
C12 C13 C14 107.36(9)
C12 C13 C18 113.00(9)
C12 C13 H13a 110.00
C14 C13 C18 113.97(6)
C14 C13 H13a 109.00
C18 C13 H13a 103.00
C13 C18 C20 112.05(5)
C13 C18 C19 113.60(5)
C13 C18 H18a 105.00
C20 C18 C19 110.95(2)
C20 C18 H18a 108.00
C19 C18 H18a 106.00
C18 C20 H20a 109.47
C18 C20 H20c 109.47
C18 C20 H20b 109.47
H20a C20 H20c 109.47
H20a C20 H20b 109.47
H20c C20 H20b 109.47
C18 C19 H19a 109.47
C18 C19 H19c 109.47
C18 C19 H19b 109.47
H19a C19 H19c 109.47
H19a C19 H19b 109.47
H19c C19 H19b 109.00

loop_
_geom_bond_atom_site_label_1
_geom_bond_atom_site_label_2
_geom_bond_distance
N1 C4 1.4605(11)
N1 C10 1.4450(16)
N1 C3 1.4607(9)
C4 C5 1.5247(5)
C4 H4a 0.9600
C4 H4b 0.9600
C5 C6 1.5335(4)
C5 H5a 0.9600
C5 H5b 0.9600
C6 C7 1.5029(18)
C6 H6b 0.9600
C6 H6a 0.9600
C7 C8 1.324(2)
C7 H7a 0.9600
C8 C9 1.5035(19)
C8 H8a 0.9600
C9 C10 1.5492(17)
C9 H9a 0.9600
C9 H9b 0.9600
C10 C1 1.5461(16)
C10 C11 1.546(2)
C1 O1 1.4169(17)
C1 C2 1.5294(18)
C1 H1a 0.9600
O1 H1o 0.81(2)
C2 C3 1.5327(6)
C2 H2a 0.9600
C2 H2b 0.9600
C3 H3b 0.9600
C3 H3a 0.9600
C11 O2 1.214(2)
C11 O3 1.338(2)
O3 C12 1.4654(16)
C12 C17 1.5209(17)
C12 C13 1.5228(11)
C12 H12a 0.9600
C17 C16 1.5379(6)
C17 H17b 0.9600
C17 H17a 0.9600
C16 C21 1.5282(4)
C16 C15 1.5195(7)
C16 H16a 0.9600
C21 H21a 0.9600
C21 H21c 0.9600
C21 H21b 0.9600
C15 C14 1.5196(5)
C15 H15b 0.9600
C15 H15a 0.9600
C14 C13 1.5379(16)
C14 H14a 0.9600
C14 H14b 0.9600
C13 C18 1.5436(11)
C13 H13a 0.9600
C18 C20 1.5266(6)
C18 C19 1.5128(6)
C18 H18a 0.9600
C20 H20a 0.9600
C20 H20c 0.9600
C20 H20b 0.9600
C19 H19a 0.9600
C19 H19c 0.9600
C19 H19b 0.9600

loop_
_geom_hbond_atom_site_label_D
_geom_hbond_atom_site_label_H
_geom_hbond_atom_site_label_A
_geom_hbond_site_symmetry_A
_geom_hbond_distance_DH
_geom_hbond_distance_HA
_geom_hbond_distance_DA
_geom_hbond_angle_DHA
_geom_hbond_publ_flag
O1 H1o O2 3_656 0.81(2) 2.02(2) 2.8259(19) 174(2) yes

loop_
_cod_related_entry_id
_cod_related_entry_database
_cod_related_entry_code
1 ChemSpider 30657843
